data_7026184
loop_
_publ_author_name
'Brown, Christopher C.'
'Glotzbach, Christoph'
'Stephan, Douglas W.'

_publ_section_title
;
 Ag(I) and Au(I) complexes of sterically crowded cyclic phosphinimine
 ligands.
;
_journal_issue 40
_journal_name_full 'Dalton transactions (Cambridge, England : 2003)'
_journal_page_first 9626
_journal_page_last 9632
_journal_paper_doi 10.1039/c0dt00261e
_journal_volume 39
_journal_year 2010
_chemical_absolute_configuration unk
_chemical_formula_sum 'C29 H28 N O3 P'
_chemical_formula_weight 469.49
_space_group_IT_number 4
_symmetry_cell_setting monoclinic
_symmetry_space_group_name_Hall 'P 2yb'
_symmetry_space_group_name_H-M 'P 1 21 1'
_atom_sites_solution_hydrogens geom
_atom_sites_solution_primary direct
_atom_sites_solution_secondary difmap
_audit_creation_method SHELXL-97
_cell_angle_alpha 90.00
_cell_angle_beta 103.83(3)
_cell_angle_gamma 90.00
_cell_formula_units_Z 2
_cell_length_a 5.8622(12)
_cell_length_b 17.456(4)
_cell_length_c 11.936(2)
_cell_measurement_temperature 150(2)
_cell_volume 1186.0(4)
_computing_structure_refinement 'SHELXL-97 (Sheldrick, 1997)'
_computing_structure_solution 'SHELXS-97 (Sheldrick, 1990)'
_diffrn_ambient_temperature 150(2)
_diffrn_measured_fraction_theta_full 0.996
_diffrn_measured_fraction_theta_max 0.996
_diffrn_radiation_monochromator graphite
_diffrn_radiation_source 'fine-focus sealed tube'
_diffrn_radiation_type MoK\a
_diffrn_radiation_wavelength 0.71073
_diffrn_reflns_av_R_equivalents 0.0561
_diffrn_reflns_av_sigmaI/netI 0.1295
_diffrn_reflns_limit_h_max 7
_diffrn_reflns_limit_h_min -7
_diffrn_reflns_limit_k_max 22
_diffrn_reflns_limit_k_min -22
_diffrn_reflns_limit_l_max 15
_diffrn_reflns_limit_l_min -12
_diffrn_reflns_number 7693
_diffrn_reflns_theta_full 27.48
_diffrn_reflns_theta_max 27.48
_diffrn_reflns_theta_min 2.92
_exptl_absorpt_coefficient_mu 0.148
_exptl_absorpt_correction_T_max 1.004
_exptl_absorpt_correction_T_min 0.931
_exptl_absorpt_correction_type multi-scan
_exptl_absorpt_process_details
;
multi-scan from symmetry-related measurements
Sortav (Blessing 1995)
;
_exptl_crystal_density_diffrn 1.315
_exptl_crystal_density_method 'not measured'
_exptl_crystal_F_000 496
_exptl_crystal_size_max 0.38
_exptl_crystal_size_mid 0.33
_exptl_crystal_size_min 0.26
_refine_diff_density_max 0.376
_refine_diff_density_min -0.509
_refine_diff_density_rms 0.066
_refine_ls_abs_structure_details 'Flack H D (1983), Acta Cryst. A39, 876-881'
_refine_ls_abs_structure_Flack 0.07(15)
_refine_ls_extinction_method none
_refine_ls_goodness_of_fit_ref 1.027
_refine_ls_hydrogen_treatment fixed
_refine_ls_matrix_type full
_refine_ls_number_parameters 306
_refine_ls_number_reflns 4825
_refine_ls_number_restraints 0
_refine_ls_restrained_S_all 1.027
_refine_ls_R_factor_all 0.1215
_refine_ls_R_factor_gt 0.0641
_refine_ls_shift/su_max 0.000
_refine_ls_shift/su_mean 0.000
_refine_ls_structure_factor_coef Fsqd
_refine_ls_weighting_details 'calc w=1/[\s^2^(Fo^2^)+(0.0494P)^2^+0.0000P] where P=(Fo^2^+2Fc^2^)/3'
_refine_ls_weighting_scheme calc
_refine_ls_wR_factor_gt 0.1213
_refine_ls_wR_factor_ref 0.1446
_reflns_number_gt 3053
_reflns_number_total 4825
_reflns_threshold_expression >2sigma(I)
_cod_data_source_file c0dt00261e.txt
_cod_data_source_block Ph2C(NH2)CH(CO2Me)CH2P(O)Ph2
_cod_original_sg_symbol_H-M P2(1)
_cod_database_code 7026184

loop_
_symmetry_equiv_pos_as_xyz
'x, y, z'
'-x, y+1/2, -z'

loop_
_atom_site_label
_atom_site_type_symbol
_atom_site_fract_x
_atom_site_fract_y
_atom_site_fract_z
_atom_site_U_iso_or_equiv
_atom_site_adp_type
_atom_site_occupancy
_atom_site_symmetry_multiplicity
_atom_site_calc_flag
_atom_site_refinement_flags
P1 P 0.69167(18) 0.0817 0.55608(9) 0.0265(3) Uani 1 1 d .
N1 N 1.4143(5) 0.0892(2) 0.8391(3) 0.0281(8) Uani 1 1 d .
H1A H 1.4148 0.1166 0.7744 0.034 Uiso 1 1 d .
H1B H 1.5536 0.0732 0.8836 0.034 Uiso 1 1 d .
O1 O 0.4941(5) 0.05122(17) 0.6016(2) 0.0291(7) Uani 1 1 d .
O2 O 0.7837(5) 0.21783(16) 0.8114(3) 0.0333(7) Uani 1 1 d .
O3 O 1.1250(5) 0.23191(18) 0.7599(3) 0.0397(8) Uani 1 1 d .
C1 C 0.6451(7) 0.1808(2) 0.5109(3) 0.0272(10) Uani 1 1 d .
C2 C 0.4646(8) 0.2223(2) 0.5409(4) 0.0337(11) Uani 1 1 d .
H2A H 0.3695 0.1990 0.5832 0.040 Uiso 1 1 calc R
C3 C 0.4277(9) 0.2983(3) 0.5073(4) 0.0462(14) Uani 1 1 d .
H3A H 0.3074 0.3258 0.5272 0.055 Uiso 1 1 calc R
C4 C 0.5672(9) 0.3335(3) 0.4447(4) 0.0461(14) Uani 1 1 d .
H4A H 0.5408 0.3845 0.4229 0.055 Uiso 1 1 calc R
C5 C 0.7467(9) 0.2932(3) 0.4141(4) 0.0444(13) Uani 1 1 d .
H5A H 0.8411 0.3169 0.3719 0.053 Uiso 1 1 calc R
C6 C 0.7848(8) 0.2164(2) 0.4476(4) 0.0338(11) Uani 1 1 d .
H6A H 0.9049 0.1890 0.4272 0.041 Uiso 1 1 calc R
C7 C 0.7317(7) 0.0292(2) 0.4315(3) 0.0265(10) Uani 1 1 d .
C8 C 0.5326(8) 0.0199(3) 0.3407(4) 0.0323(11) Uani 1 1 d .
H8A H 0.3916 0.0425 0.3456 0.039 Uiso 1 1 calc R
C9 C 0.5423(8) -0.0226(2) 0.2434(4) 0.0325(11) Uani 1 1 d .
H9A H 0.4103 -0.0273 0.1825 0.039 Uiso 1 1 calc R
C10 C 0.7510(8) -0.0577(3) 0.2385(4) 0.0369(11) Uani 1 1 d .
H10A H 0.7585 -0.0877 0.1751 0.044 Uiso 1 1 calc R
C11 C 0.9484(8) -0.0482(3) 0.3276(4) 0.0399(12) Uani 1 1 d .
H11A H 1.0889 -0.0713 0.3230 0.048 Uiso 1 1 calc R
C12 C 0.9398(8) -0.0048(3) 0.4234(4) 0.0351(11) Uani 1 1 d .
H12A H 1.0743 0.0015 0.4824 0.042 Uiso 1 1 calc R
C13 C 0.9740(6) 0.0755(3) 0.6582(3) 0.0254(9) Uani 1 1 d .
H13A H 1.0247 0.0224 0.6637 0.030 Uiso 1 1 calc R
H13B H 1.0874 0.1047 0.6286 0.030 Uiso 1 1 calc R
C14 C 0.9764(7) 0.1047(2) 0.7803(3) 0.0234(9) Uani 1 1 d .
H14A H 0.8338 0.0864 0.8010 0.028 Uiso 1 1 calc R
C15 C 0.9765(8) 0.1911(3) 0.7835(3) 0.0275(10) Uani 1 1 d .
C16 C 0.7510(9) 0.3000(2) 0.8034(4) 0.0434(13) Uani 1 1 d .
H16A H 0.6084 0.3133 0.8249 0.065 Uiso 1 1 calc R
H16B H 0.7414 0.3162 0.7255 0.065 Uiso 1 1 calc R
H16C H 0.8815 0.3248 0.8544 0.065 Uiso 1 1 calc R
C17 C 1.1947(6) 0.0714(2) 0.8694(3) 0.0240(9) Uani 1 1 d .
C18 C 1.1974(7) 0.1061(2) 0.9900(3) 0.0250(10) Uani 1 1 d .
C19 C 1.0156(7) 0.0917(3) 1.0431(3) 0.0288(10) Uani 1 1 d .
H19A H 0.8907 0.0611 1.0056 0.035 Uiso 1 1 calc R
C20 C 1.0151(8) 0.1216(2) 1.1500(4) 0.0299(11) Uani 1 1 d .
H20A H 0.8916 0.1109 1.1840 0.036 Uiso 1 1 calc R
C21 C 1.2003(8) 0.1676(2) 1.2066(4) 0.0320(11) Uani 1 1 d .
H21A H 1.2009 0.1880 1.2786 0.038 Uiso 1 1 calc R
C22 C 1.3817(8) 0.1829(3) 1.1561(4) 0.0327(11) Uani 1 1 d .
H22A H 1.5053 0.2139 1.1940 0.039 Uiso 1 1 calc R
C23 C 1.3826(7) 0.1522(2) 1.0473(4) 0.0288(10) Uani 1 1 d .
H23A H 1.5068 0.1627 1.0137 0.035 Uiso 1 1 calc R
C24 C 1.1782(7) -0.0160(2) 0.8793(3) 0.0230(9) Uani 1 1 d .
C25 C 0.9683(8) -0.0572(3) 0.8455(4) 0.0316(10) Uani 1 1 d .
H25A H 0.8287 -0.0312 0.8154 0.038 Uiso 1 1 calc R
C26 C 0.9654(8) -0.1359(3) 0.8561(4) 0.0349(11) Uani 1 1 d .
H26A H 0.8240 -0.1621 0.8325 0.042 Uiso 1 1 calc R
C27 C 1.1675(8) -0.1761(3) 0.9009(4) 0.0356(11) Uani 1 1 d .
H27A H 1.1635 -0.2291 0.9076 0.043 Uiso 1 1 calc R
C28 C 1.3778(8) -0.1368(3) 0.9360(4) 0.0344(11) Uani 1 1 d .
H28A H 1.5157 -0.1635 0.9670 0.041 Uiso 1 1 calc R
C29 C 1.3833(7) -0.0574(3) 0.9249(3) 0.0291(10) Uani 1 1 d .
H29A H 1.5255 -0.0315 0.9483 0.035 Uiso 1 1 calc R

loop_
_atom_site_aniso_label
_atom_site_aniso_U_11
_atom_site_aniso_U_22
_atom_site_aniso_U_33
_atom_site_aniso_U_23
_atom_site_aniso_U_13
_atom_site_aniso_U_12
P1 0.0249(6) 0.0322(6) 0.0223(5) -0.0019(5) 0.0052(4) 0.0000(5)
N1 0.0169(17) 0.041(2) 0.0266(18) 0.0126(19) 0.0050(14) 0.0011(17)
O1 0.0245(16) 0.0358(17) 0.0278(16) -0.0040(13) 0.0076(13) -0.0040(12)
O2 0.0370(18) 0.0257(16) 0.0402(18) -0.0015(14) 0.0152(15) -0.0014(14)
O3 0.0348(19) 0.0315(18) 0.056(2) 0.0078(16) 0.0171(17) -0.0054(15)
C1 0.031(3) 0.028(2) 0.021(2) -0.0037(19) 0.0032(19) -0.0010(19)
C2 0.034(3) 0.031(3) 0.034(3) -0.003(2) 0.004(2) 0.003(2)
C3 0.041(3) 0.040(3) 0.053(3) -0.006(3) 0.003(3) 0.010(2)
C4 0.052(3) 0.033(3) 0.044(3) -0.002(2) -0.007(3) 0.001(3)
C5 0.054(3) 0.042(3) 0.036(3) 0.010(2) 0.008(2) -0.006(3)
C6 0.036(3) 0.036(3) 0.031(2) 0.003(2) 0.011(2) 0.001(2)
C7 0.032(3) 0.026(2) 0.022(2) -0.0029(19) 0.0079(19) -0.0041(19)
C8 0.035(3) 0.035(3) 0.025(2) 0.002(2) 0.002(2) 0.004(2)
C9 0.037(3) 0.031(2) 0.026(2) -0.003(2) 0.001(2) -0.009(2)
C10 0.046(3) 0.037(3) 0.031(3) -0.007(2) 0.015(2) -0.008(2)
C11 0.037(3) 0.048(3) 0.037(3) -0.011(2) 0.012(2) 0.006(2)
C12 0.029(3) 0.041(3) 0.035(3) -0.006(2) 0.006(2) 0.002(2)
C13 0.027(2) 0.028(2) 0.022(2) 0.002(2) 0.0055(17) 0.004(2)
C14 0.018(2) 0.029(2) 0.023(2) 0.0019(19) 0.0057(17) 0.0001(16)
C15 0.032(3) 0.031(2) 0.018(2) -0.0002(19) 0.0028(19) 0.001(2)
C16 0.056(3) 0.024(2) 0.054(3) -0.003(2) 0.021(3) 0.005(2)
C17 0.021(2) 0.026(2) 0.025(2) -0.0011(19) 0.0041(17) 0.0008(18)
C18 0.023(2) 0.027(2) 0.025(2) 0.0025(19) 0.0036(18) -0.0018(17)
C19 0.027(2) 0.032(3) 0.028(2) 0.002(2) 0.0060(18) -0.003(2)
C20 0.029(3) 0.036(3) 0.025(2) 0.0017(19) 0.006(2) 0.003(2)
C21 0.041(3) 0.028(2) 0.025(2) 0.003(2) 0.005(2) 0.012(2)
C22 0.034(3) 0.032(2) 0.029(2) -0.002(2) 0.001(2) -0.005(2)
C23 0.029(2) 0.026(2) 0.032(2) -0.003(2) 0.007(2) -0.0030(19)
C24 0.023(2) 0.028(2) 0.021(2) -0.0042(19) 0.0098(18) -0.0027(18)
C25 0.027(3) 0.029(2) 0.039(3) 0.001(2) 0.008(2) 0.000(2)
C26 0.034(3) 0.029(3) 0.043(3) -0.002(2) 0.011(2) -0.002(2)
C27 0.041(3) 0.025(2) 0.042(3) 0.003(2) 0.011(2) 0.001(2)
C28 0.033(3) 0.033(3) 0.038(3) 0.000(2) 0.009(2) 0.006(2)
C29 0.026(2) 0.029(2) 0.030(2) -0.002(2) 0.0040(19) -0.0006(19)

loop_
_atom_type_symbol
_atom_type_description
_atom_type_scat_dispersion_real
_atom_type_scat_dispersion_imag
_atom_type_scat_source
C C 0.0033 0.0016 'International Tables Vol C Tables 4.2.6.8 and 6.1.1.4'
H H 0.0000 0.0000 'International Tables Vol C Tables 4.2.6.8 and 6.1.1.4'
N N 0.0061 0.0033 'International Tables Vol C Tables 4.2.6.8 and 6.1.1.4'
P P 0.1023 0.0942 'International Tables Vol C Tables 4.2.6.8 and 6.1.1.4'
O O 0.0106 0.0060 'International Tables Vol C Tables 4.2.6.8 and 6.1.1.4'

loop_
_geom_angle_atom_site_label_1
_geom_angle_atom_site_label_2
_geom_angle_atom_site_label_3
_geom_angle
O1 P1 C13 113.48(17)
O1 P1 C7 112.56(18)
C13 P1 C7 104.24(19)
O1 P1 C1 111.97(19)
C13 P1 C1 107.8(2)
C7 P1 C1 106.19(19)
C15 O2 C16 115.9(4)
C6 C1 C2 119.3(4)
C6 C1 P1 121.5(3)
C2 C1 P1 119.2(3)
C3 C2 C1 119.8(5)
C4 C3 C2 120.7(5)
C3 C4 C5 120.3(5)
C4 C5 C6 119.3(5)
C1 C6 C5 120.6(5)
C12 C7 C8 118.9(4)
C12 C7 P1 124.5(3)
C8 C7 P1 116.5(3)
C9 C8 C7 121.0(4)
C10 C9 C8 119.0(4)
C11 C10 C9 120.1(4)
C10 C11 C12 120.8(4)
C7 C12 C11 120.1(4)
C14 C13 P1 114.7(3)
C15 C14 C13 110.8(3)
C15 C14 C17 111.0(3)
C13 C14 C17 109.9(3)
O3 C15 O2 123.4(4)
O3 C15 C14 125.4(4)
O2 C15 C14 111.1(4)
N1 C17 C24 107.9(3)
N1 C17 C18 109.4(3)
C24 C17 C18 107.6(3)
N1 C17 C14 112.3(3)
C24 C17 C14 111.4(3)
C18 C17 C14 108.0(3)
C19 C18 C23 118.3(4)
C19 C18 C17 120.8(3)
C23 C18 C17 120.9(4)
C20 C19 C18 121.8(4)
C19 C20 C21 119.6(4)
C22 C21 C20 119.9(4)
C21 C22 C23 120.5(4)
C18 C23 C22 120.0(4)
C29 C24 C25 117.6(4)
C29 C24 C17 118.6(4)
C25 C24 C17 123.7(4)
C26 C25 C24 120.9(4)
C27 C26 C25 121.1(4)
C26 C27 C28 119.2(4)
C27 C28 C29 120.2(4)
C28 C29 C24 120.9(4)

loop_
_geom_bond_atom_site_label_1
_geom_bond_atom_site_label_2
_geom_bond_distance
P1 O1 1.490(3)
P1 C13 1.809(4)
P1 C7 1.809(4)
P1 C1 1.814(4)
N1 C17 1.452(5)
O2 C15 1.336(5)
O2 C16 1.446(5)
O3 C15 1.209(5)
C1 C6 1.386(6)
C1 C2 1.398(6)
C2 C3 1.389(6)
C3 C4 1.376(7)
C4 C5 1.385(7)
C5 C6 1.403(6)
C7 C12 1.380(6)
C7 C8 1.399(5)
C8 C9 1.390(6)
C9 C10 1.382(6)
C10 C11 1.382(6)
C11 C12 1.383(6)
C13 C14 1.540(5)
C14 C15 1.508(6)
C14 C17 1.568(5)
C17 C24 1.535(6)
C17 C18 1.558(5)
C18 C19 1.387(6)
C18 C23 1.393(5)
C19 C20 1.378(6)
C20 C21 1.390(6)
C21 C22 1.368(6)
C22 C23 1.406(6)
C24 C29 1.396(6)
C24 C25 1.398(6)
C25 C26 1.380(6)
C26 C27 1.371(6)
C27 C28 1.385(6)
C28 C29 1.394(6)
